data_2213370
loop_
_publ_author_name
'Fang, Hua'
'Ng, Seik Weng'

_publ_section_title
;
 Bis(acetato-\k<i>O</i>)triaquacadmium 2-amino-4,6-dimethylpyrimidine
 tetrasolvate dihydrate
;
_journal_coeditor_code HB2393
_journal_issue 5
_journal_name_full 'Acta Crystallographica Section E'
_journal_page_first m1523
_journal_page_last m1524
_journal_paper_doi 10.1107/S1600536807020545
_journal_volume 63
_journal_year 2007
_chemical_formula_iupac '[Cd (C2 H3 O2)2 (H2 O)3], 4C6 H9 N3, 2H2 O'
_chemical_formula_moiety 'C4 H12 Cd O7, 4(C6 H9 N3), 2(H2 O)'
_chemical_formula_sum 'C28 H52 Cd N12 O9'
_chemical_formula_weight 813.22
_chemical_name_systematic
;
Bis(acetato-\kO)triaquacadmium dihydrate 2-amino-4,6-dimethylpyrimidine
tetrasolvate dihydrate
;
_space_group_IT_number 13
_symmetry_cell_setting monoclinic
_symmetry_space_group_name_Hall '-P 2yc'
_symmetry_space_group_name_H-M 'P 1 2/c 1'
_atom_sites_solution_hydrogens geom
_atom_sites_solution_primary direct
_atom_sites_solution_secondary difmap
_audit_creation_method SHELXL-97
_cell_angle_alpha 90.00
_cell_angle_beta 91.4440(10)
_cell_angle_gamma 90.00
_cell_formula_units_Z 2
_cell_length_a 19.2870(10)
_cell_length_b 6.7697(4)
_cell_length_c 14.2238(4)
_cell_measurement_reflns_used 3660
_cell_measurement_temperature 295(2)
_cell_measurement_theta_max 27.5
_cell_measurement_theta_min 2.9
_cell_volume 1856.57(16)
_computing_cell_refinement 'SAINT (Bruker, 2004)'
_computing_data_collection 'SMART (Bruker, 2004)'
_computing_data_reduction SAINT
_computing_molecular_graphics 'X-SEED (Barbour, 2001)'
_computing_publication_material 'publCIF (Westrip, 2007)'
_computing_structure_refinement 'SHELXL97 (Sheldrick, 1997)'
_computing_structure_solution 'SHELXS97 (Sheldrick, 1997)'
_diffrn_ambient_temperature 295(2)
_diffrn_measured_fraction_theta_full 0.96
_diffrn_measured_fraction_theta_max 0.96
_diffrn_measurement_device_type 'Bruker APEX CCD'
_diffrn_measurement_method '\f and \w'
_diffrn_radiation_monochromator graphite
_diffrn_radiation_source 'fine-focus sealed tube'
_diffrn_radiation_type MoK\a
_diffrn_radiation_wavelength 0.71073
_diffrn_reflns_av_R_equivalents 0.053
_diffrn_reflns_av_sigmaI/netI 0.065
_diffrn_reflns_limit_h_max 25
_diffrn_reflns_limit_h_min -24
_diffrn_reflns_limit_k_max 8
_diffrn_reflns_limit_k_min -8
_diffrn_reflns_limit_l_max 18
_diffrn_reflns_limit_l_min -15
_diffrn_reflns_number 13020
_diffrn_reflns_theta_full 28.2
_diffrn_reflns_theta_max 28.2
_diffrn_reflns_theta_min 1.1
_diffrn_standards_decay_% 0
_diffrn_standards_interval_count 0
_diffrn_standards_interval_time 0
_diffrn_standards_number 0
_exptl_absorpt_coefficient_mu 0.653
_exptl_absorpt_correction_T_max 0.903
_exptl_absorpt_correction_T_min 0.567
_exptl_absorpt_correction_type multi-scan
_exptl_absorpt_process_details '(SADABS; Sheldrick, 1996)'
_exptl_crystal_colour Colorless
_exptl_crystal_density_diffrn 1.455
_exptl_crystal_density_method 'not measured'
_exptl_crystal_description Block
_exptl_crystal_F_000 848
_exptl_crystal_size_max 0.40
_exptl_crystal_size_mid 0.20
_exptl_crystal_size_min 0.16
_refine_diff_density_max 0.88
_refine_diff_density_min -0.62
_refine_ls_extinction_method none
_refine_ls_goodness_of_fit_ref 1.11
_refine_ls_hydrogen_treatment constr
_refine_ls_matrix_type full
_refine_ls_number_parameters 238
_refine_ls_number_reflns 4386
_refine_ls_number_restraints 6
_refine_ls_restrained_S_all 1.11
_refine_ls_R_factor_all 0.061
_refine_ls_R_factor_gt 0.052
_refine_ls_shift/su_max 0.001
_refine_ls_shift/su_mean 0.000
_refine_ls_structure_factor_coef Fsqd
_refine_ls_weighting_details 'calc w=1/[\s^2^(Fo^2^)+(0.0786P)^2^] where P=(Fo^2^+2Fc^2^)/3'
_refine_ls_weighting_scheme calc
_refine_ls_wR_factor_gt 0.133
_refine_ls_wR_factor_ref 0.145
_reflns_number_gt 3794
_reflns_number_total 4386
_reflns_threshold_expression I>2\s(I)
_cod_data_source_file hb2393.cif
_cod_data_source_block I
_cod_depositor_comments
;
The following automatic conversions were performed:
'_symmetry_cell_setting' value 'Monoclinic' changed to 'monoclinic'
according to '/home/saulius/struct/CIF-dictionaries/cif_core.dic'
dictionary named 'cif_core.dic' version 2.4.1 from 2010-06-29.

Automatic conversion script
Id: cif_fix_enum 1527 2010-12-29 10:47:43Z saulius 

The following automatic conversions were performed:

'_symmetry_cell_setting' value 'Monoclinic' changed to 'monoclinic'
according to /home/saulius/struct/CIF-dictionaries/cif_core.dic
dictionary named 'cif_core.dic' version 2.4.1 from 2010-06-29.

Automatic conversion script
Id: cif_fix_values 1715 2011-07-08 13:25:40Z adriana 
;
_cod_original_cell_volume 1856.56(16)
_cod_original_sg_symbol_H-M 'P 2/c'
_cod_database_code 2213370
_cod_database_fobs_code 2213370

loop_
_symmetry_equiv_pos_as_xyz
'x, y, z'
'-x, y, -z+1/2'
'-x, -y, -z'
'x, -y, z-1/2'

loop_
_atom_site_type_symbol
_atom_site_label
_atom_site_fract_x
_atom_site_fract_y
_atom_site_fract_z
_atom_site_U_iso_or_equiv
_atom_site_adp_type
_atom_site_calc_flag
_atom_site_refinement_flags
_atom_site_occupancy
Cd Cd1 0.5000 0.83464(7) 0.2500 0.03522(16) Uani d SP 0.856(2)
Cd Cd1' 0.5000 0.6668(5) 0.2500 0.0545(12) Uani d SPU 0.144(2)
O O1 0.44455(12) 0.8964(4) 0.37992(17) 0.0488(6) Uani d . 1
O O2 0.45034(12) 0.5760(4) 0.37344(17) 0.0508(6) Uani d . 1
O O1w 0.40361(12) 0.7807(6) 0.15998(19) 0.0725(10) Uani d . 1
H H1w1 0.3597 0.7741 0.1660 0.087 Uiso d . 1
H H1w2 0.4116 0.7753 0.1013 0.087 Uiso d . 1
O O2w 0.5000 1.2162(7) 0.2500 0.0726(12) Uani d S 1
H H2w1 0.4831 1.2922 0.2920 0.087 Uiso d . 1
O O3w 0.41291(12) 0.7615(4) -0.02930(18) 0.0499(6) Uani d . 1
H H3w1 0.4292 0.8643 -0.0557 0.060 Uiso d . 1
H H3w2 0.4306 0.6557 -0.0509 0.060 Uiso d . 1
N N1 0.25822(12) 0.7573(4) 0.15794(19) 0.0381(6) Uani d . 1
N N2 0.15315(13) 0.7540(5) 0.06446(19) 0.0413(6) Uani d . 1
N N3 0.25850(14) 0.7558(6) -0.0040(2) 0.0568(9) Uani d . 1
H H3N1 0.2369 0.7547 -0.0577 0.068 Uiso calc R 1
H H3N2 0.3031 0.7570 -0.0013 0.068 Uiso calc R 1
N N4 0.18959(12) 0.7447(4) -0.19967(18) 0.0374(6) Uani d . 1
N N5 0.09175(13) 0.7455(5) -0.3069(2) 0.0426(6) Uani d . 1
N N6 0.07806(14) 0.7472(6) -0.1467(2) 0.0537(8) Uani d . 1
H H6N1 0.0339 0.7478 -0.1565 0.064 Uiso calc R 1
H H6N2 0.0949 0.7475 -0.0901 0.064 Uiso calc R 1
C C1 0.43394(16) 0.7257(6) 0.4143(2) 0.0433(8) Uani d . 1
C C2 0.4002(2) 0.7178(7) 0.5091(3) 0.0613(10) Uani d . 1
H H2A 0.3568 0.6487 0.5032 0.092 Uiso calc R 1
H H2B 0.3921 0.8498 0.5310 0.092 Uiso calc R 1
H H2C 0.4302 0.6500 0.5532 0.092 Uiso calc R 1
C C3 0.22286(15) 0.7559(5) 0.0748(2) 0.0376(7) Uani d . 1
C C4 0.22067(15) 0.7571(5) 0.2354(2) 0.0383(7) Uani d . 1
C C5 0.14889(16) 0.7550(6) 0.2313(2) 0.0452(8) Uani d . 1
H H5 0.1230 0.7541 0.2856 0.054 Uiso calc R 1
C C6 0.11762(15) 0.7543(6) 0.1434(3) 0.0440(8) Uani d . 1
C C7 0.25937(18) 0.7567(6) 0.3288(2) 0.0479(8) Uani d . 1
H H7A 0.2491 0.6374 0.3621 0.072 Uiso calc R 1
H H7B 0.2453 0.8686 0.3651 0.072 Uiso calc R 1
H H7C 0.3083 0.7639 0.3185 0.072 Uiso calc R 1
C C8 0.03971(17) 0.7526(9) 0.1313(3) 0.0714(13) Uani d . 1
H H8A 0.0273 0.7562 0.0655 0.107 Uiso calc R 1
H H8B 0.0207 0.8660 0.1619 0.107 Uiso calc R 1
H H8C 0.0215 0.6345 0.1588 0.107 Uiso calc R 1
C C9 0.12098(15) 0.7459(5) -0.2201(2) 0.0359(6) Uani d . 1
C C10 0.13499(17) 0.7441(6) -0.3780(2) 0.0452(8) Uani d . 1
C C11 0.20641(17) 0.7422(6) -0.3641(2) 0.0453(8) Uani d . 1
H H11 0.2361 0.7409 -0.4145 0.054 Uiso calc R 1
C C12 0.23172(15) 0.7423(5) -0.2725(2) 0.0389(7) Uani d . 1
C C13 0.1036(2) 0.7431(9) -0.4754(3) 0.0721(13) Uani d . 1
H H13A 0.0591 0.6794 -0.4748 0.108 Uiso calc R 1
H H13B 0.1335 0.6728 -0.5167 0.108 Uiso calc R 1
H H13C 0.0980 0.8766 -0.4972 0.108 Uiso calc R 1
C C14 0.30850(16) 0.7406(6) -0.2523(3) 0.0500(9) Uani d . 1
H H14A 0.3287 0.8597 -0.2759 0.075 Uiso calc R 1
H H14B 0.3289 0.6286 -0.2824 0.075 Uiso calc R 1
H H14C 0.3170 0.7325 -0.1856 0.075 Uiso calc R 1

loop_
_atom_site_aniso_label
_atom_site_aniso_U_11
_atom_site_aniso_U_22
_atom_site_aniso_U_33
_atom_site_aniso_U_12
_atom_site_aniso_U_13
_atom_site_aniso_U_23
Cd1 0.02966(19) 0.0508(3) 0.0253(2) 0.000 0.00195(13) 0.000
Cd1' 0.0625(18) 0.069(3) 0.0324(15) 0.000 0.0009(11) 0.000
O1 0.0517(12) 0.0571(15) 0.0379(13) 0.0050(11) 0.0090(10) 0.0006(11)
O2 0.0545(13) 0.0566(16) 0.0419(13) -0.0019(12) 0.0081(11) -0.0023(12)
O1w 0.0333(12) 0.148(3) 0.0359(15) -0.0059(14) 0.0006(11) -0.0090(16)
O2w 0.087(3) 0.078(3) 0.055(3) 0.000 0.027(2) 0.000
O3w 0.0531(13) 0.0574(15) 0.0396(14) -0.0016(11) 0.0077(11) 0.0011(11)
N1 0.0328(12) 0.0482(16) 0.0333(14) -0.0005(10) -0.0039(11) -0.0001(11)
N2 0.0345(12) 0.0579(17) 0.0314(14) 0.0002(11) -0.0023(11) -0.0005(12)
N3 0.0355(14) 0.104(3) 0.0309(15) 0.0007(15) 0.0006(12) 0.0001(16)
N4 0.0347(12) 0.0457(15) 0.0318(14) 0.0000(10) -0.0014(11) 0.0003(11)
N5 0.0349(12) 0.0547(18) 0.0380(15) -0.0006(11) -0.0030(11) 0.0006(12)
N6 0.0380(14) 0.086(2) 0.0374(17) -0.0002(14) 0.0036(13) 0.0009(15)
C1 0.0323(14) 0.067(2) 0.0305(16) -0.0023(14) 0.0029(12) 0.0035(15)
C2 0.061(2) 0.086(3) 0.037(2) -0.002(2) 0.0163(18) 0.0017(19)
C3 0.0350(14) 0.0467(18) 0.0310(16) -0.0012(12) -0.0025(12) -0.0001(13)
C4 0.0378(15) 0.0460(18) 0.0309(16) 0.0001(12) -0.0018(13) 0.0004(13)
C5 0.0357(15) 0.066(2) 0.0342(17) -0.0004(14) 0.0036(14) -0.0015(15)
C6 0.0311(14) 0.059(2) 0.0412(19) 0.0010(13) -0.0031(13) 0.0003(15)
C7 0.0461(17) 0.065(2) 0.0317(17) 0.0006(15) -0.0072(14) -0.0021(15)
C8 0.0298(16) 0.135(4) 0.050(2) -0.002(2) 0.0001(16) 0.001(2)
C9 0.0352(14) 0.0381(16) 0.0344(16) -0.0014(11) -0.0004(12) -0.0009(12)
C10 0.0423(16) 0.057(2) 0.0358(18) -0.0003(14) -0.0073(14) -0.0005(15)
C11 0.0412(16) 0.061(2) 0.0333(17) 0.0005(14) 0.0031(14) -0.0018(15)
C12 0.0340(14) 0.0457(18) 0.0367(17) -0.0013(12) -0.0008(13) -0.0005(13)
C13 0.059(2) 0.121(4) 0.035(2) 0.002(2) -0.0132(18) 0.001(2)
C14 0.0323(14) 0.071(3) 0.046(2) 0.0003(14) 0.0012(14) 0.0011(17)

loop_
_atom_type_symbol
_atom_type_description
_atom_type_scat_dispersion_real
_atom_type_scat_dispersion_imag
_atom_type_scat_source
C C 0.0033 0.0016 'International Tables Vol C Tables 4.2.6.8 and 6.1.1.4'
H H 0.0000 0.0000 'International Tables Vol C Tables 4.2.6.8 and 6.1.1.4'
N N 0.0061 0.0033 'International Tables Vol C Tables 4.2.6.8 and 6.1.1.4'
O O 0.0106 0.0060 'International Tables Vol C Tables 4.2.6.8 and 6.1.1.4'
Cd Cd -0.8075 1.2024 'International Tables Vol C Tables 4.2.6.8 and 6.1.1.4'

loop_
_geom_angle_atom_site_label_1
_geom_angle_atom_site_label_2
_geom_angle_atom_site_label_3
_geom_angle_site_symmetry_1
_geom_angle_site_symmetry_3
_geom_angle
Cd1' Cd1 O1 . . 100.96(7)
Cd1' Cd1 O1 . 2_655 100.96(7)
O1 Cd1 O1 . 2_655 158.07(15)
Cd1' Cd1 O1w . 2_655 80.71(11)
O1 Cd1 O1w . 2_655 88.00(9)
O1 Cd1 O1w 2_655 2_655 95.53(9)
O1 Cd1 O1w . . 95.53(9)
O1 Cd1 O1w 2_655 . 88.00(9)
O1w Cd1 O1w 2_655 . 161.4(2)
O1 Cd1 O2w . . 79.04(7)
O1 Cd1 O2w 2_655 . 79.04(7)
O1w Cd1 O2w 2_655 . 99.29(11)
O1w Cd1 O2w . . 99.29(11)
O2 Cd1' O2 2_655 . 146.2(2)
O2 Cd1' O1w 2_655 2_655 100.29(9)
O2 Cd1' O1w . 2_655 90.67(9)
O2 Cd1' O1w 2_655 . 90.67(9)
O2 Cd1' O1w . . 100.29(9)
O1w Cd1' O1w 2_655 . 141.9(3)
C1 O1 Cd1 . . 103.7(2)
C1 O2 Cd1' . . 106.5(3)
Cd1 O1w H1w1 . . 139.0
Cd1' O1w H1w1 . . 134.2
Cd1 O1w H1w2 . . 113.3
Cd1' O1w H1w2 . . 111.0
H1w1 O1w H1w2 . . 107.5
Cd1 O2w H2w1 . . 126.8
H3w1 O3w H3w2 . . 111.8
C4 N1 C3 . . 116.8(3)
C6 N2 C3 . . 116.2(3)
C3 N3 H3N1 . . 120.0
C3 N3 H3N2 . . 120.0
H3N1 N3 H3N2 . . 120.0
C12 N4 C9 . . 116.6(3)
C10 N5 C9 . . 116.3(3)
C9 N6 H6N1 . . 120.0
C9 N6 H6N2 . . 120.0
H6N1 N6 H6N2 . . 120.0
O2 C1 O1 . . 121.8(3)
O2 C1 C2 . . 121.4(4)
O1 C1 C2 . . 116.8(3)
O2 C1 Cd1' . . 48.15(19)
O1 C1 Cd1' . . 73.72(19)
C2 C1 Cd1' . . 169.2(3)
C1 C2 H2A . . 109.5
C1 C2 H2B . . 109.5
H2A C2 H2B . . 109.5
C1 C2 H2C . . 109.5
H2A C2 H2C . . 109.5
H2B C2 H2C . . 109.5
N3 C3 N2 . . 116.3(3)
N3 C3 N1 . . 118.6(3)
N2 C3 N1 . . 125.2(3)
N1 C4 C5 . . 121.9(3)
N1 C4 C7 . . 117.4(3)
C5 C4 C7 . . 120.6(3)
C6 C5 C4 . . 117.0(3)
C6 C5 H5 . . 121.5
C4 C5 H5 . . 121.5
N2 C6 C5 . . 123.0(3)
N2 C6 C8 . . 115.9(3)
C5 C6 C8 . . 121.1(3)
C4 C7 H7A . . 109.5
C4 C7 H7B . . 109.5
H7A C7 H7B . . 109.5
C4 C7 H7C . . 109.5
H7A C7 H7C . . 109.5
H7B C7 H7C . . 109.5
C6 C8 H8A . . 109.5
C6 C8 H8B . . 109.5
H8A C8 H8B . . 109.5
C6 C8 H8C . . 109.5
H8A C8 H8C . . 109.5
H8B C8 H8C . . 109.5
N5 C9 N4 . . 125.8(3)
N5 C9 N6 . . 117.4(3)
N4 C9 N6 . . 116.9(3)
N5 C10 C11 . . 122.2(3)
N5 C10 C13 . . 117.2(3)
C11 C10 C13 . . 120.6(3)
C12 C11 C10 . . 117.5(3)
C12 C11 H11 . . 121.3
C10 C11 H11 . . 121.3
N4 C12 C11 . . 121.7(3)
N4 C12 C14 . . 118.0(3)
C11 C12 C14 . . 120.3(3)
C10 C13 H13A . . 109.5
C10 C13 H13B . . 109.5
H13A C13 H13B . . 109.5
C10 C13 H13C . . 109.5
H13A C13 H13C . . 109.5
H13B C13 H13C . . 109.5
C12 C14 H14A . . 109.5
C12 C14 H14B . . 109.5
H14A C14 H14B . . 109.5
C12 C14 H14C . . 109.5
H14A C14 H14C . . 109.5
H14B C14 H14C . . 109.5

loop_
_geom_bond_atom_site_label_1
_geom_bond_atom_site_label_2
_geom_bond_site_symmetry_2
_geom_bond_distance
_geom_bond_publ_flag
Cd1 O1 . 2.198(2) yes
Cd1 O1 2_655 2.198(2) ?
Cd1 O2 . 2.674(2) yes
Cd1 O2 2_655 2.674(2) ?
Cd1 O1w . 2.260(3) yes
Cd1 O1w 2_655 2.260(3) ?
Cd1 O2w . 2.583(5) yes
Cd1' O2 2_655 2.113(3) ?
Cd1' O2 . 2.113(3) ?
Cd1' O1w 2_655 2.360(3) ?
Cd1' O1w . 2.360(3) ?
Cd1' C1 . 2.719(3) ?
Cd1' C1 2_655 2.719(3) ?
C1 O1 . 1.274(5) y
C1 O2 . 1.214(5) y
O1w H1w1 . 0.85 ?
O1w H1w2 . 0.85 ?
O2w H2w1 . 0.86 ?
O3w H3w1 . 0.85 ?
O3w H3w2 . 0.85 ?
N1 C4 . 1.334(4) ?
N1 C3 . 1.350(4) ?
N2 C6 . 1.330(4) ?
N2 C3 . 1.349(4) ?
N3 C3 . 1.330(4) ?
N3 H3N1 . 0.8600 ?
N3 H3N2 . 0.8600 ?
N4 C12 . 1.332(4) ?
N4 C9 . 1.348(4) ?
N5 C10 . 1.326(4) ?
N5 C9 . 1.345(4) ?
N6 C9 . 1.348(4) ?
N6 H6N1 . 0.8600 ?
N6 H6N2 . 0.8600 ?
C1 C2 . 1.513(5) ?
C2 H2A . 0.9600 ?
C2 H2B . 0.9600 ?
C2 H2C . 0.9600 ?
C4 C5 . 1.384(4) ?
C4 C7 . 1.507(4) ?
C5 C6 . 1.375(5) ?
C5 H5 . 0.9300 ?
C6 C8 . 1.508(4) ?
C7 H7A . 0.9600 ?
C7 H7B . 0.9600 ?
C7 H7C . 0.9600 ?
C8 H8A . 0.9600 ?
C8 H8B . 0.9600 ?
C8 H8C . 0.9600 ?
C10 C11 . 1.387(5) ?
C10 C13 . 1.499(5) ?
C11 C12 . 1.379(5) ?
C11 H11 . 0.9300 ?
C12 C14 . 1.502(4) ?
C13 H13A . 0.9600 ?
C13 H13B . 0.9600 ?
C13 H13C . 0.9600 ?
C14 H14A . 0.9600 ?
C14 H14B . 0.9600 ?
C14 H14C . 0.9600 ?

loop_
_geom_hbond_atom_site_label_D
_geom_hbond_atom_site_label_H
_geom_hbond_atom_site_label_A
_geom_hbond_site_symmetry_A
_geom_hbond_distance_DH
_geom_hbond_distance_HA
_geom_hbond_distance_DA
_geom_hbond_angle_DHA
_geom_hbond_publ_flag
O1w H1w1 N1 . 0.85 1.96 2.808(3) 171 yes
O1w H1w2 O3w . 0.85 1.86 2.706(4) 170 yes
O2w H2w1 O2 1_565 0.86 2.34 3.165(5) 162 yes
O3w H3w1 O1 4_575 0.85 1.89 2.728(4) 167 yes
O3w H3w2 O2 4_565 0.85 1.95 2.776(4) 164 yes
N3 H3n1 N4 . 0.86 2.20 3.055(4) 176 yes
N3 H3n2 O3w . 0.86 2.17 3.009(4) 167 yes
N6 H6n1 N5 2_554 0.86 2.47 3.324(4) 177 yes
N6 H6n2 N2 . 0.86 2.44 3.302(4) 175 yes

loop_
_geom_torsion_atom_site_label_1
_geom_torsion_atom_site_label_2
_geom_torsion_atom_site_label_3
_geom_torsion_atom_site_label_4
_geom_torsion_site_symmetry_1
_geom_torsion
O1 Cd1 O1 C1 2_655 -176.9(2)
O1w Cd1 O1 C1 2_655 -77.0(2)
O1w Cd1 O1 C1 . 84.7(2)
O2w Cd1 O1 C1 . -176.9(2)
O2 Cd1' O2 C1 2_655 180.0(2)
O1w Cd1' O2 C1 2_655 70.2(2)
O1w Cd1' O2 C1 . -73.1(3)
Cd1' O2 C1 O1 . 2.9(4)
Cd1' O2 C1 C2 . -176.8(3)
Cd1 O1 C1 O2 . -3.6(4)
Cd1 O1 C1 C2 . 176.1(2)
C6 N2 C3 N3 . -179.9(4)
C6 N2 C3 N1 . 0.2(5)
C4 N1 C3 N3 . -179.9(3)
C4 N1 C3 N2 . -0.1(5)
C3 N1 C4 C5 . 0.1(5)
C3 N1 C4 C7 . 179.4(3)
N1 C4 C5 C6 . -0.3(6)
C7 C4 C5 C6 . -179.6(3)
C3 N2 C6 C5 . -0.5(6)
C3 N2 C6 C8 . 179.9(4)
C4 C5 C6 N2 . 0.5(6)
C4 C5 C6 C8 . -179.8(4)
C10 N5 C9 N4 . -0.1(5)
C10 N5 C9 N6 . 180.0(3)
C12 N4 C9 N5 . -0.2(5)
C12 N4 C9 N6 . 179.7(3)
C9 N5 C10 C11 . 0.3(5)
C9 N5 C10 C13 . 179.9(4)
N5 C10 C11 C12 . -0.2(6)
C13 C10 C11 C12 . -179.7(4)
C9 N4 C12 C11 . 0.4(5)
C9 N4 C12 C14 . -179.9(3)
C10 C11 C12 N4 . -0.2(6)
C10 C11 C12 C14 . -179.9(3)
